data_7711861
loop_
_publ_author_name
'Nov&#xe1;k, Pavel'
'Erben, Milan'
'Jambor, Roman'
'Hejda, Martin'
'R&#x16f;&#x17e;i&#x10d;ka, Ale&#x161;'
'Rychagova, Elena'
'Ketkov, Sergey'
'Dost&#xe1;l, Libor'

_publ_section_title
;
 The reactivity of antimony and bismuth <i>N</i>,<i>C</i>,<i>N</i>-pincer
 compounds toward K[BEt<sub>3</sub>H] - the formation of heterocyclic
 compounds <i>vs</i>. element-element bonds <i>vs.</i> stable terminal
 Sb-H bonds.
;
_journal_issue 1
_journal_name_full 'Dalton transactions (Cambridge, England : 2003)'
_journal_page_first 218
_journal_page_last 227
_journal_paper_doi 10.1039/d2dt03564b
_journal_volume 52
_journal_year 2022
_chemical_formula_moiety 'C32 H60 N4 Sb2 Si2'
_chemical_formula_sum 'C32 H60 N4 Sb2 Si2'
_chemical_formula_weight 800.52
_space_group_crystal_system triclinic
_space_group_IT_number 2
_space_group_name_Hall '-P 1'
_space_group_name_H-M_alt 'P -1'
_atom_sites_solution_hydrogens geom
_audit_creation_method 'APEX3 v2016.5-0'
_audit_update_record
;
2022-08-26 deposited with the CCDC.	2022-11-30 downloaded from the CCDC.
;
_cell_angle_alpha 114.372(2)
_cell_angle_beta 101.681(2)
_cell_angle_gamma 96.559(2)
_cell_formula_units_Z 1
_cell_length_a 9.6926(5)
_cell_length_b 9.9028(6)
_cell_length_c 11.5941(7)
_cell_measurement_reflns_used 31469
_cell_measurement_temperature 150(2)
_cell_measurement_theta_max 27.5
_cell_measurement_theta_min 1
_cell_volume 967.98(10)
_computing_cell_refinement 'APEX3 v2016.5-0 (Bruker AXS)'
_computing_data_collection 'Bruker Instrument Service vV6.2.3'
_computing_data_reduction 'SAINT V8.37A (Bruker AXS Inc., 2015)'
_computing_molecular_graphics 'Platon (Spek, 2009)'
_computing_publication_material 'Platon (Spek, 2009)'
_computing_structure_refinement 'SHELXL-2014/7 (Sheldrick, 2014)'
_computing_structure_solution 'XT, VERSION 2014/5'
_diffrn_ambient_temperature 150(2)
_diffrn_detector_area_resol_mean 10.4167
_diffrn_measured_fraction_theta_full 0.989
_diffrn_measured_fraction_theta_max 0.990
_diffrn_measurement_device_type 'Bruker D8 - Venture'
_diffrn_measurement_method '\f and \w scans to fill the Ewald sphere'
_diffrn_radiation_type MoK\a
_diffrn_radiation_wavelength 0.71073
_diffrn_reflns_av_R_equivalents 0.0337
_diffrn_reflns_av_unetI/netI 0.0190
_diffrn_reflns_Laue_measured_fraction_full 0.989
_diffrn_reflns_Laue_measured_fraction_max 0.990
_diffrn_reflns_limit_h_max 12
_diffrn_reflns_limit_h_min -12
_diffrn_reflns_limit_k_max 12
_diffrn_reflns_limit_k_min -12
_diffrn_reflns_limit_l_max 15
_diffrn_reflns_limit_l_min -15
_diffrn_reflns_number 31448
_diffrn_reflns_point_group_measured_fraction_full 0.989
_diffrn_reflns_point_group_measured_fraction_max 0.990
_diffrn_reflns_theta_full 25.242
_diffrn_reflns_theta_max 27.584
_diffrn_reflns_theta_min 2.819
_diffrn_source 'sealed X-ray tube'
_exptl_absorpt_coefficient_mu 1.482
_exptl_absorpt_correction_T_max 0.7456
_exptl_absorpt_correction_T_min 0.4099
_exptl_absorpt_correction_type multi-scan
_exptl_absorpt_process_details
;
SADABS-2016/2 - Bruker AXS area detector
scaling and absorption correction
;
_exptl_crystal_colour yellow
_exptl_crystal_density_diffrn 1.373
_exptl_crystal_description block
_exptl_crystal_F_000 410
_exptl_crystal_size_max 0.591
_exptl_crystal_size_mid 0.585
_exptl_crystal_size_min 0.230
_refine_diff_density_max 1.822
_refine_diff_density_min -0.943
_refine_diff_density_rms 0.076
_refine_ls_extinction_coef 0.0346(15)
_refine_ls_extinction_expression Fc^*^=kFc[1+0.001xFc^2^\l^3^/sin(2\q)]^-1/4^
_refine_ls_extinction_method 'SHELXL-2014/7 (Sheldrick 2014'
_refine_ls_goodness_of_fit_ref 1.144
_refine_ls_hydrogen_treatment constr
_refine_ls_matrix_type full
_refine_ls_number_parameters 189
_refine_ls_number_reflns 4432
_refine_ls_number_restraints 144
_refine_ls_restrained_S_all 1.130
_refine_ls_R_factor_all 0.0233
_refine_ls_R_factor_gt 0.0219
_refine_ls_shift/su_max 0.002
_refine_ls_shift/su_mean 0.000
_refine_ls_structure_factor_coef Fsqd
_refine_ls_weighting_details 'w=1/[\s^2^(Fo^2^)+(0.0142P)^2^+1.3090P] where P=(Fo^2^+2Fc^2^)/3'
_refine_ls_weighting_scheme calc
_refine_ls_wR_factor_gt 0.0520
_refine_ls_wR_factor_ref 0.0533
_reflns_Friedel_coverage 0.000
_reflns_number_gt 4244
_reflns_number_total 4432
_reflns_threshold_expression 'I > 2\s(I)'
_cod_data_source_file d2dt03564b2.cif
_cod_data_source_block 7-Sb
_cod_depositor_comments 'Adding full bibliography for 7711860--7711865.cif.'
_cod_database_code 7711861
_shelx_shelxl_version_number 2014/7
_shelx_space_group_comment
;
The symmetry employed for this shelxl refinement is uniquely defined
by the following loop, which should always be used as a source of
symmetry information in preference to the above space-group names.
They are only intended as comments.
;
_exptl_absorpt_special_details
;
The ratio of minimum to maximum
apparent transmission was 0.550
;

loop_
_space_group_symop_operation_xyz
'x, y, z'
'-x, -y, -z'

loop_
_atom_site_label
_atom_site_type_symbol
_atom_site_fract_x
_atom_site_fract_y
_atom_site_fract_z
_atom_site_U_iso_or_equiv
_atom_site_adp_type
_atom_site_occupancy
_atom_site_site_symmetry_order
_atom_site_calc_flag
_atom_site_refinement_flags_posn
_atom_site_refinement_flags_adp
_atom_site_refinement_flags_occupancy
_atom_site_disorder_assembly
_atom_site_disorder_group
Sb1 Sb 0.57017(2) 0.40902(2) 0.54898(2) 0.01543(7) Uani 1 1 d . U . . .
Si1 Si 0.76729(6) 0.60883(6) 0.86611(5) 0.01832(12) Uani 1 1 d . U . . .
N1 N 0.3781(2) 0.0818(2) 0.31043(19) 0.0243(4) Uani 1 1 d . U . . .
C1 C 0.6728(2) 0.3068(2) 0.39181(19) 0.0178(4) Uani 1 1 d . U . . .
N2 N 0.8957(2) 0.6148(2) 0.34881(19) 0.0288(4) Uani 1 1 d . U . . .
C2 C 0.6355(2) 0.1462(2) 0.3260(2) 0.0227(4) Uani 1 1 d . U . . .
C3 C 0.7021(3) 0.0666(3) 0.2311(3) 0.0357(6) Uani 1 1 d . U . . .
H3 H 0.6771 -0.0413 0.1884 0.043 Uiso 1 1 calc R U . . .
C4 C 0.8036(3) 0.1425(3) 0.1985(3) 0.0411(7) Uani 1 1 d . U . . .
H4 H 0.8486 0.0871 0.1337 0.049 Uiso 1 1 calc R U . . .
C6 C 0.7769(2) 0.3839(2) 0.35765(19) 0.0204(4) Uani 1 1 d . U . . .
C5 C 0.8401(3) 0.3003(3) 0.2607(2) 0.0317(5) Uani 1 1 d . U . . .
H5 H 0.9091 0.3523 0.2369 0.038 Uiso 1 1 calc R U . . .
C8 C 0.3266(3) 0.0085(3) 0.1671(2) 0.0345(5) Uani 1 1 d . U . . .
H8A H 0.3953 0.0486 0.1313 0.052 Uiso 1 1 calc R U . . .
H8B H 0.2320 0.0292 0.1398 0.052 Uiso 1 1 calc R U . . .
H8C H 0.3177 -0.1014 0.1337 0.052 Uiso 1 1 calc R U . . .
C7 C 0.5211(2) 0.0579(2) 0.3544(2) 0.0249(4) Uani 1 1 d . U . . .
H7A H 0.5202 -0.0518 0.3094 0.030 Uiso 1 1 calc R U . . .
H7B H 0.5449 0.0896 0.4503 0.030 Uiso 1 1 calc R U . . .
C9 C 0.2757(3) 0.0272(3) 0.3663(3) 0.0361(6) Uani 1 1 d . U . . .
H9A H 0.1800 0.0420 0.3335 0.054 Uiso 1 1 calc R U . . .
H9B H 0.3077 0.0841 0.4626 0.054 Uiso 1 1 calc R U . . .
H9C H 0.2706 -0.0812 0.3403 0.054 Uiso 1 1 calc R U . . .
C10 C 0.8297(2) 0.5559(2) 0.4260(2) 0.0215(4) Uani 1 1 d . U . . .
H10A H 0.7470 0.6031 0.4447 0.026 Uiso 1 1 calc R U . . .
H10B H 0.9012 0.5861 0.5114 0.026 Uiso 1 1 calc R U . . .
C11 C 0.7865(3) 0.6129(4) 0.2413(3) 0.0496(8) Uani 1 1 d . U . . .
H11A H 0.8336 0.6502 0.1895 0.074 Uiso 1 1 calc R U . . .
H11B H 0.7221 0.6785 0.2773 0.074 Uiso 1 1 calc R U . . .
H11C H 0.7302 0.5087 0.1847 0.074 Uiso 1 1 calc R U . . .
C12 C 0.9844(3) 0.7678(3) 0.4312(3) 0.0348(5) Uani 1 1 d . U . . .
H12A H 1.0351 0.8003 0.3787 0.052 Uiso 1 1 calc R U . . .
H12B H 1.0552 0.7683 0.5050 0.052 Uiso 1 1 calc R U . . .
H12C H 0.9226 0.8379 0.4653 0.052 Uiso 1 1 calc R U . . .
C13 C 0.7522(2) 0.5887(2) 0.69687(19) 0.0205(4) Uani 1 1 d . U . . .
H13A H 0.8426 0.5665 0.6736 0.025 Uiso 1 1 calc R U . . .
H13B H 0.7411 0.6864 0.6958 0.025 Uiso 1 1 calc R U . . .
C14 C 0.9240(2) 0.7684(3) 0.9865(2) 0.0258(4) Uani 1 1 d . U . . .
H14A H 1.0145 0.7401 0.9707 0.039 Uiso 1 1 calc R U . . .
H14B H 0.9236 0.7882 1.0765 0.039 Uiso 1 1 calc R U . . .
H14C H 0.9158 0.8602 0.9751 0.039 Uiso 1 1 calc R U . . .
C15 C 0.5979(3) 0.6464(3) 0.9139(3) 0.0359(6) Uani 1 1 d . U . . .
H15A H 0.5162 0.5634 0.8503 0.054 Uiso 1 1 calc R U . . .
H15B H 0.5813 0.7425 0.9147 0.054 Uiso 1 1 calc R U . . .
H15C H 0.6071 0.6529 1.0019 0.054 Uiso 1 1 calc R U . . .
C16 C 0.8006(4) 0.4282(3) 0.8689(3) 0.0409(6) Uani 1 1 d . U . . .
H16A H 0.7155 0.3459 0.8126 0.061 Uiso 1 1 calc R U . . .
H16B H 0.8193 0.4405 0.9594 0.061 Uiso 1 1 calc R U . . .
H16C H 0.8845 0.4033 0.8362 0.061 Uiso 1 1 calc R U . . .

loop_
_atom_site_aniso_label
_atom_site_aniso_U_11
_atom_site_aniso_U_22
_atom_site_aniso_U_33
_atom_site_aniso_U_23
_atom_site_aniso_U_13
_atom_site_aniso_U_12
Sb1 0.01502(8) 0.01800(9) 0.01172(8) 0.00590(5) 0.00336(5) 0.00150(5)
Si1 0.0228(3) 0.0174(3) 0.0118(2) 0.0052(2) 0.0029(2) 0.0023(2)
N1 0.0212(9) 0.0203(8) 0.0287(10) 0.0117(7) 0.0029(7) -0.0002(7)
C1 0.0142(8) 0.0223(9) 0.0129(8) 0.0049(7) 0.0021(7) 0.0042(7)
N2 0.0255(9) 0.0367(11) 0.0213(9) 0.0126(8) 0.0083(7) -0.0048(8)
C2 0.0199(9) 0.0222(10) 0.0192(10) 0.0049(8) 0.0017(8) 0.0036(8)
C3 0.0354(13) 0.0244(11) 0.0312(12) -0.0031(9) 0.0102(10) 0.0056(10)
C4 0.0358(13) 0.0390(14) 0.0305(13) -0.0050(11) 0.0178(11) 0.0068(11)
C6 0.0156(9) 0.0253(10) 0.0133(9) 0.0033(8) 0.0028(7) 0.0011(7)
C5 0.0231(11) 0.0388(13) 0.0219(11) 0.0020(9) 0.0116(9) 0.0007(9)
C8 0.0337(13) 0.0305(12) 0.0288(12) 0.0118(10) -0.0047(10) -0.0018(10)
C7 0.0286(11) 0.0153(9) 0.0251(11) 0.0060(8) 0.0032(8) 0.0036(8)
C9 0.0305(12) 0.0307(12) 0.0464(15) 0.0172(11) 0.0130(11) 0.0000(10)
C10 0.0180(9) 0.0273(10) 0.0171(9) 0.0081(8) 0.0068(7) 0.0001(8)
C11 0.0452(16) 0.072(2) 0.0345(14) 0.0360(15) 0.0026(12) -0.0073(14)
C12 0.0309(12) 0.0352(13) 0.0389(14) 0.0179(11) 0.0140(10) -0.0026(10)
C13 0.0192(9) 0.0233(10) 0.0127(9) 0.0061(8) 0.0004(7) -0.0031(7)
C14 0.0280(11) 0.0264(11) 0.0158(9) 0.0062(8) 0.0010(8) 0.0012(8)
C15 0.0303(12) 0.0445(14) 0.0269(12) 0.0097(11) 0.0117(10) 0.0036(11)
C16 0.0632(18) 0.0255(12) 0.0301(13) 0.0135(10) 0.0018(12) 0.0108(12)

loop_
_atom_type_symbol
_atom_type_description
_atom_type_scat_dispersion_real
_atom_type_scat_dispersion_imag
_atom_type_scat_source
C C 0.0033 0.0016 'International Tables Vol C Tables 4.2.6.8 and 6.1.1.4'
H H 0.0000 0.0000 'International Tables Vol C Tables 4.2.6.8 and 6.1.1.4'
N N 0.0061 0.0033 'International Tables Vol C Tables 4.2.6.8 and 6.1.1.4'
Sb Sb -0.5866 1.5461 'International Tables Vol C Tables 4.2.6.8 and 6.1.1.4'
Si Si 0.0817 0.0704 'International Tables Vol C Tables 4.2.6.8 and 6.1.1.4'

loop_
_geom_angle_atom_site_label_1
_geom_angle_atom_site_label_2
_geom_angle_atom_site_label_3
_geom_angle
_geom_angle_site_symmetry_1
_geom_angle_site_symmetry_3
_geom_angle_publ_flag
C13 Sb1 C1 99.77(8) . . ?
C13 Sb1 Sb1 97.35(6) . 2_666 ?
C1 Sb1 Sb1 98.02(5) . 2_666 ?
C13 Si1 C15 110.94(11) . . ?
C13 Si1 C16 108.35(11) . . ?
C15 Si1 C16 109.26(15) . . ?
C13 Si1 C14 109.66(10) . . ?
C15 Si1 C14 109.76(11) . . ?
C16 Si1 C14 108.83(12) . . ?
C9 N1 C8 110.6(2) . . ?
C9 N1 C7 110.99(19) . . ?
C8 N1 C7 110.91(19) . . ?
C6 C1 C2 118.59(18) . . ?
C6 C1 Sb1 126.69(15) . . ?
C2 C1 Sb1 114.57(15) . . ?
C11 N2 C12 110.3(2) . . ?
C11 N2 C10 111.05(19) . . ?
C12 N2 C10 111.31(18) . . ?
C3 C2 C1 120.3(2) . . ?
C3 C2 C7 118.6(2) . . ?
C1 C2 C7 121.04(19) . . ?
C4 C3 C2 120.8(2) . . ?
C4 C3 H3 119.6 . . ?
C2 C3 H3 119.6 . . ?
C3 C4 C5 119.7(2) . . ?
C3 C4 H4 120.1 . . ?
C5 C4 H4 120.1 . . ?
C5 C6 C1 119.5(2) . . ?
C5 C6 C10 117.46(19) . . ?
C1 C6 C10 122.98(18) . . ?
C4 C5 C6 121.1(2) . . ?
C4 C5 H5 119.5 . . ?
C6 C5 H5 119.5 . . ?
N1 C8 H8A 109.5 . . ?
N1 C8 H8B 109.5 . . ?
H8A C8 H8B 109.5 . . ?
N1 C8 H8C 109.5 . . ?
H8A C8 H8C 109.5 . . ?
H8B C8 H8C 109.5 . . ?
N1 C7 C2 111.77(18) . . ?
N1 C7 H7A 109.3 . . ?
C2 C7 H7A 109.3 . . ?
N1 C7 H7B 109.3 . . ?
C2 C7 H7B 109.3 . . ?
H7A C7 H7B 107.9 . . ?
N1 C9 H9A 109.5 . . ?
N1 C9 H9B 109.5 . . ?
H9A C9 H9B 109.5 . . ?
N1 C9 H9C 109.5 . . ?
H9A C9 H9C 109.5 . . ?
H9B C9 H9C 109.5 . . ?
N2 C10 C6 113.37(17) . . ?
N2 C10 H10A 108.9 . . ?
C6 C10 H10A 108.9 . . ?
N2 C10 H10B 108.9 . . ?
C6 C10 H10B 108.9 . . ?
H10A C10 H10B 107.7 . . ?
N2 C11 H11A 109.5 . . ?
N2 C11 H11B 109.5 . . ?
H11A C11 H11B 109.5 . . ?
N2 C11 H11C 109.5 . . ?
H11A C11 H11C 109.5 . . ?
H11B C11 H11C 109.5 . . ?
N2 C12 H12A 109.5 . . ?
N2 C12 H12B 109.5 . . ?
H12A C12 H12B 109.5 . . ?
N2 C12 H12C 109.5 . . ?
H12A C12 H12C 109.5 . . ?
H12B C12 H12C 109.5 . . ?
Si1 C13 Sb1 112.81(10) . . ?
Si1 C13 H13A 109.0 . . ?
Sb1 C13 H13A 109.0 . . ?
Si1 C13 H13B 109.0 . . ?
Sb1 C13 H13B 109.0 . . ?
H13A C13 H13B 107.8 . . ?
Si1 C14 H14A 109.5 . . ?
Si1 C14 H14B 109.5 . . ?
H14A C14 H14B 109.5 . . ?
Si1 C14 H14C 109.5 . . ?
H14A C14 H14C 109.5 . . ?
H14B C14 H14C 109.5 . . ?
Si1 C15 H15A 109.5 . . ?
Si1 C15 H15B 109.5 . . ?
H15A C15 H15B 109.5 . . ?
Si1 C15 H15C 109.5 . . ?
H15A C15 H15C 109.5 . . ?
H15B C15 H15C 109.5 . . ?
Si1 C16 H16A 109.5 . . ?
Si1 C16 H16B 109.5 . . ?
H16A C16 H16B 109.5 . . ?
Si1 C16 H16C 109.5 . . ?
H16A C16 H16C 109.5 . . ?
H16B C16 H16C 109.5 . . ?

loop_
_geom_bond_atom_site_label_1
_geom_bond_atom_site_label_2
_geom_bond_distance
_geom_bond_site_symmetry_2
_geom_bond_publ_flag
Sb1 C13 2.1813(19) . ?
Sb1 C1 2.1857(19) . ?
Sb1 Sb1 2.8303(3) 2_666 ?
Si1 C13 1.862(2) . ?
Si1 C15 1.865(3) . ?
Si1 C16 1.865(3) . ?
Si1 C14 1.878(2) . ?
N1 C9 1.457(3) . ?
N1 C8 1.458(3) . ?
N1 C7 1.458(3) . ?
C1 C6 1.411(3) . ?
C1 C2 1.413(3) . ?
N2 C11 1.455(3) . ?
N2 C12 1.457(3) . ?
N2 C10 1.459(3) . ?
C2 C3 1.391(3) . ?
C2 C7 1.506(3) . ?
C3 C4 1.375(4) . ?
C3 H3 0.9500 . ?
C4 C5 1.389(4) . ?
C4 H4 0.9500 . ?
C6 C5 1.396(3) . ?
C6 C10 1.522(3) . ?
C5 H5 0.9500 . ?
C8 H8A 0.9800 . ?
C8 H8B 0.9800 . ?
C8 H8C 0.9800 . ?
C7 H7A 0.9900 . ?
C7 H7B 0.9900 . ?
C9 H9A 0.9800 . ?
C9 H9B 0.9800 . ?
C9 H9C 0.9800 . ?
C10 H10A 0.9900 . ?
C10 H10B 0.9900 . ?
C11 H11A 0.9800 . ?
C11 H11B 0.9800 . ?
C11 H11C 0.9800 . ?
C12 H12A 0.9800 . ?
C12 H12B 0.9800 . ?
C12 H12C 0.9800 . ?
C13 H13A 0.9900 . ?
C13 H13B 0.9900 . ?
C14 H14A 0.9800 . ?
C14 H14B 0.9800 . ?
C14 H14C 0.9800 . ?
C15 H15A 0.9800 . ?
C15 H15B 0.9800 . ?
C15 H15C 0.9800 . ?
C16 H16A 0.9800 . ?
C16 H16B 0.9800 . ?
C16 H16C 0.9800 . ?
